data_4130980
loop_
_publ_author_name
'Pirovano, Paolo'
'Farquhar, Erik R.'
'Swart, Marcel'
'McDonald, Aidan R.'

_publ_section_title
;
 Tuning the Reactivity of Terminal Nickel(III)-Oxygen Adducts for C-H Bond
 Activation.
;
_journal_issue 43
_journal_name_full 'Journal of the American Chemical Society'
_journal_page_first 14362
_journal_page_last 14370
_journal_paper_doi 10.1021/jacs.6b08406
_journal_volume 138
_journal_year 2016
_chemical_formula_moiety 'C25 H24 N4 Ni O2'
_chemical_formula_sum 'C25 H24 N4 Ni O2'
_chemical_formula_weight 471.19
_space_group_crystal_system monoclinic
_space_group_IT_number 14
_space_group_name_Hall '-P 2ybc'
_space_group_name_H-M_alt 'P 1 21/c 1'
_atom_sites_solution_hydrogens geom
_atom_sites_solution_primary direct
_audit_creation_date 2016-04-18
_audit_creation_method
;
Olex2 1.2
(compiled 2016.02.19 svn.r3266 for OlexSys, GUI svn.r5155)
;
_cell_angle_alpha 90
_cell_angle_beta 101.5569(17)
_cell_angle_gamma 90
_cell_formula_units_Z 4
_cell_length_a 13.9373(10)
_cell_length_b 11.6859(8)
_cell_length_c 14.2687(9)
_cell_measurement_reflns_used 6983
_cell_measurement_temperature 100(2)
_cell_measurement_theta_max 27.97
_cell_measurement_theta_min 2.87
_cell_volume 2276.8(3)
_computing_cell_refinement 'SAINT v8.34A (Bruker, 2013)'
_computing_data_collection 'APEX 3 (Bruker, 2015) '
_computing_data_reduction 'SAINT v8.34A (Bruker, 2013)'
_computing_molecular_graphics 'XP (Bruker, 2008-2014)'
_computing_publication_material 'Olex2 (Dolomanov et al., 2009)'
_computing_structure_refinement 'XL (Sheldrick, 2008)'
_computing_structure_solution 'XT (Sheldrick, 2015)'
_diffrn_ambient_temperature 100.0
_diffrn_detector 'Bruker PHOTON 50 area detector'
_diffrn_detector_area_resol_mean 5.12
_diffrn_detector_type 'CMOS area detector'
_diffrn_measured_fraction_theta_full 0.996
_diffrn_measured_fraction_theta_max 0.993
_diffrn_measurement_device 'three-circle diffractometer'
_diffrn_measurement_device_type 'Bruker D8 QUEST Eco'
_diffrn_measurement_method '\w and \f scans'
_diffrn_radiation_monochromator graphite
_diffrn_radiation_probe x-ray
_diffrn_radiation_type MoK\a
_diffrn_radiation_wavelength 0.71073
_diffrn_reflns_av_R_equivalents 0.0433
_diffrn_reflns_av_unetI/netI 0.0623
_diffrn_reflns_Laue_measured_fraction_full 0.996
_diffrn_reflns_Laue_measured_fraction_max 0.993
_diffrn_reflns_limit_h_max 18
_diffrn_reflns_limit_h_min -18
_diffrn_reflns_limit_k_max 15
_diffrn_reflns_limit_k_min -13
_diffrn_reflns_limit_l_max 13
_diffrn_reflns_limit_l_min -18
_diffrn_reflns_number 12948
_diffrn_reflns_point_group_measured_fraction_full 0.996
_diffrn_reflns_point_group_measured_fraction_max 0.993
_diffrn_reflns_theta_full 26.000
_diffrn_reflns_theta_max 27.999
_diffrn_reflns_theta_min 2.874
_diffrn_source 'sealed tube'
_diffrn_standards_number 0
_exptl_absorpt_coefficient_mu 0.881
_exptl_absorpt_correction_T_max 0.7456
_exptl_absorpt_correction_T_min 0.6992
_exptl_absorpt_correction_type multi-scan
_exptl_absorpt_process_details
;
SADABS-2014/5 (Bruker,2014/5) was used for absorption correction.
wR2(int) was 0.0546 before and 0.0467 after correction.
The Ratio of minimum to maximum transmission is 0.9378.
The \l/2 correction factor is 0.00150.
;
_exptl_crystal_colour 'clear orange'
_exptl_crystal_colour_lustre clear
_exptl_crystal_colour_primary orange
_exptl_crystal_density_diffrn 1.375
_exptl_crystal_description block
_exptl_crystal_F_000 984
_exptl_crystal_size_max 0.22
_exptl_crystal_size_mid 0.13
_exptl_crystal_size_min 0.11
_refine_diff_density_max 0.334
_refine_diff_density_min -0.422
_refine_diff_density_rms 0.075
_refine_ls_extinction_method none
_refine_ls_goodness_of_fit_ref 1.023
_refine_ls_hydrogen_treatment constr
_refine_ls_matrix_type full
_refine_ls_number_parameters 294
_refine_ls_number_reflns 5454
_refine_ls_number_restraints 0
_refine_ls_restrained_S_all 1.023
_refine_ls_R_factor_all 0.0720
_refine_ls_R_factor_gt 0.0384
_refine_ls_shift/su_max 0.001
_refine_ls_shift/su_mean 0.000
_refine_ls_structure_factor_coef Fsqd
_refine_ls_weighting_details 'w=1/[\s^2^(Fo^2^)+(0.0295P)^2^+0.9846P] where P=(Fo^2^+2Fc^2^)/3'
_refine_ls_weighting_scheme calc
_refine_ls_wR_factor_gt 0.0760
_refine_ls_wR_factor_ref 0.0873
_reflns_Friedel_coverage 0.000
_reflns_number_gt 3815
_reflns_number_total 5454
_reflns_threshold_expression 'I > 2\s(I)'
_cod_data_source_file ja6b08406_si_004.cif
_cod_data_source_block tcd487
_cod_database_code 4130980
_shelx_space_group_comment
;
The symmetry employed for this shelxl refinement is uniquely defined
by the following loop, which should always be used as a source of
symmetry information in preference to the above space-group names.
They are only intended as comments.
;
_shelx_estimated_absorpt_t_max 0.909
_shelx_estimated_absorpt_t_min 0.830
_olex2_refinement_description
;
1. Fixed Uiso
 At 1.2 times of:
  All C(H) groups
 At 1.5 times of:
  All C(H,H,H) groups
2.a Aromatic/amide H refined with riding coordinates:
 C3(H3), C4(H4), C5(H5), C12(H12), C13(H13), C14(H14), C23(H23), C24(H24),
 C25(H25)
2.b Idealised Me refined as rotating group:
 C16(H16A,H16B,H16C), C17(H17A,H17B,H17C), C27(H27A,H27B,H27C), C28(H28A,H28B,
 H28C), C31(H31A,H31B,H31C)
;
_shelx_shelxl_version_number 2014/7
_olex2_exptl_crystal_mounting_method 'MItegen holder in oil'
_olex2_submission_original_sample_id PP452
_olex2_submission_special_instructions 'No special instructions were received'

loop_
_space_group_symop_operation_xyz
'x, y, z'
'-x, y+1/2, -z+1/2'
'-x, -y, -z'
'x, -y-1/2, z-1/2'

loop_
_atom_site_label
_atom_site_type_symbol
_atom_site_fract_x
_atom_site_fract_y
_atom_site_fract_z
_atom_site_U_iso_or_equiv
_atom_site_adp_type
_atom_site_occupancy
_atom_site_site_symmetry_order
_atom_site_calc_flag
_atom_site_refinement_flags_posn
C2 C 0.85157(15) 0.49045(19) 0.45392(13) 0.0139(4) Uani 1 1 d .
C3 C 0.90676(16) 0.4479(2) 0.39135(14) 0.0166(5) Uani 1 1 d .
H3 H 0.9040 0.4824 0.3306 0.020 Uiso 1 1 calc R
C4 C 0.96638(16) 0.35358(19) 0.41906(14) 0.0166(5) Uani 1 1 d .
H4 H 1.0045 0.3230 0.3768 0.020 Uiso 1 1 calc R
C5 C 0.97073(17) 0.30335(19) 0.50863(14) 0.0165(5) Uani 1 1 d .
H5 H 1.0126 0.2400 0.5286 0.020 Uiso 1 1 calc R
C6 C 0.91272(16) 0.34810(18) 0.56734(14) 0.0143(4) Uani 1 1 d .
C7 C 0.90213(17) 0.30716(19) 0.66554(14) 0.0163(5) Uani 1 1 d .
C10 C 0.81521(16) 0.35477(18) 0.79126(13) 0.0137(4) Uani 1 1 d .
C11 C 0.85358(17) 0.43146(19) 0.86483(15) 0.0178(5) Uani 1 1 d .
C12 C 0.82048(19) 0.4246(2) 0.95072(15) 0.0228(5) Uani 1 1 d .
H12 H 0.8449 0.4768 1.0009 0.027 Uiso 1 1 calc R
C13 C 0.75285(18) 0.3431(2) 0.96383(15) 0.0238(5) Uani 1 1 d .
H13 H 0.7297 0.3407 1.0221 0.029 Uiso 1 1 calc R
C14 C 0.71869(17) 0.2648(2) 0.89219(15) 0.0194(5) Uani 1 1 d .
H14 H 0.6737 0.2074 0.9025 0.023 Uiso 1 1 calc R
C15 C 0.74935(16) 0.26912(19) 0.80524(14) 0.0157(5) Uani 1 1 d .
C16 C 0.9278(2) 0.5192(2) 0.85125(17) 0.0307(6) Uani 1 1 d .
H16A H 0.9762 0.4842 0.8188 0.046 Uiso 1 1 calc GR
H16B H 0.9609 0.5486 0.9137 0.046 Uiso 1 1 calc GR
H16C H 0.8951 0.5824 0.8123 0.046 Uiso 1 1 calc GR
C17 C 0.71250(19) 0.1823(2) 0.72819(16) 0.0257(6) Uani 1 1 d .
H17A H 0.6743 0.1236 0.7534 0.039 Uiso 1 1 calc GR
H17B H 0.7683 0.1463 0.7075 0.039 Uiso 1 1 calc GR
H17C H 0.6710 0.2205 0.6736 0.039 Uiso 1 1 calc GR
C18 C 0.78202(17) 0.58956(19) 0.44066(14) 0.0170(5) Uani 1 1 d .
C21 C 0.67167(17) 0.68939(19) 0.52226(14) 0.0158(5) Uani 1 1 d .
C22 C 0.57448(17) 0.6682(2) 0.47658(15) 0.0194(5) Uani 1 1 d .
C23 C 0.50289(19) 0.7455(2) 0.49054(17) 0.0258(5) Uani 1 1 d .
H23 H 0.4365 0.7312 0.4617 0.031 Uiso 1 1 calc R
C24 C 0.52608(19) 0.8430(2) 0.54543(18) 0.0291(6) Uani 1 1 d .
H24 H 0.4760 0.8946 0.5542 0.035 Uiso 1 1 calc R
C25 C 0.6229(2) 0.8649(2) 0.58755(18) 0.0278(6) Uani 1 1 d .
H25 H 0.6390 0.9329 0.6237 0.033 Uiso 1 1 calc R
C26 C 0.69703(18) 0.7882(2) 0.57751(15) 0.0199(5) Uani 1 1 d .
C27 C 0.54960(19) 0.5650(2) 0.41330(17) 0.0282(6) Uani 1 1 d .
H27A H 0.4783 0.5572 0.3951 0.042 Uiso 1 1 calc GR
H27B H 0.5772 0.4963 0.4480 0.042 Uiso 1 1 calc GR
H27C H 0.5771 0.5742 0.3557 0.042 Uiso 1 1 calc GR
C28 C 0.80130(18) 0.8108(2) 0.62603(17) 0.0269(6) Uani 1 1 d .
H28A H 0.8229 0.7519 0.6745 0.040 Uiso 1 1 calc GR
H28B H 0.8058 0.8862 0.6567 0.040 Uiso 1 1 calc GR
H28C H 0.8432 0.8091 0.5785 0.040 Uiso 1 1 calc GR
C30 C 0.65855(17) 0.5942(2) 0.74705(15) 0.0185(5) Uani 1 1 d .
C31 C 0.6036(2) 0.6496(3) 0.81051(19) 0.0372(7) Uani 1 1 d .
H31A H 0.6375 0.7197 0.8364 0.056 Uiso 1 1 calc GR
H31B H 0.5983 0.5977 0.8632 0.056 Uiso 1 1 calc GR
H31C H 0.5380 0.6688 0.7749 0.056 Uiso 1 1 calc GR
N1 N 0.85635(13) 0.43913(15) 0.53891(11) 0.0133(4) Uani 1 1 d .
N9 N 0.83652(14) 0.37370(15) 0.69843(12) 0.0149(4) Uani 1 1 d .
N20 N 0.74451(14) 0.60464(16) 0.51989(12) 0.0156(4) Uani 1 1 d .
N29 N 0.70328(14) 0.55283(16) 0.69854(12) 0.0162(4) Uani 1 1 d .
Ni1 Ni 0.78131(2) 0.49542(2) 0.61839(2) 0.01326(8) Uani 1 1 d .
O8 O 0.94813(13) 0.22509(14) 0.70453(11) 0.0243(4) Uani 1 1 d .
O19 O 0.76468(13) 0.64643(14) 0.36580(11) 0.0243(4) Uani 1 1 d .

loop_
_atom_site_aniso_label
_atom_site_aniso_U_11
_atom_site_aniso_U_22
_atom_site_aniso_U_33
_atom_site_aniso_U_23
_atom_site_aniso_U_13
_atom_site_aniso_U_12
C2 0.0141(10) 0.0151(11) 0.0133(8) -0.0006(8) 0.0045(8) -0.0038(10)
C3 0.0165(12) 0.0215(12) 0.0125(9) -0.0001(8) 0.0042(9) -0.0038(10)
C4 0.0147(11) 0.0212(12) 0.0156(9) -0.0047(8) 0.0073(9) -0.0034(10)
C5 0.0168(11) 0.0149(11) 0.0187(10) -0.0026(8) 0.0054(9) 0.0005(9)
C6 0.0149(11) 0.0127(11) 0.0155(9) -0.0004(8) 0.0034(8) -0.0019(9)
C7 0.0185(12) 0.0161(12) 0.0150(9) 0.0005(8) 0.0052(9) 0.0000(10)
C10 0.0153(11) 0.0139(11) 0.0131(9) 0.0029(8) 0.0059(8) 0.0052(9)
C11 0.0197(12) 0.0158(12) 0.0177(10) 0.0018(8) 0.0031(9) 0.0020(10)
C12 0.0280(14) 0.0257(13) 0.0142(10) -0.0038(9) 0.0028(9) 0.0044(11)
C13 0.0270(14) 0.0327(14) 0.0143(9) 0.0040(9) 0.0106(10) 0.0076(12)
C14 0.0158(11) 0.0236(12) 0.0200(10) 0.0076(9) 0.0068(9) 0.0012(10)
C15 0.0153(11) 0.0159(11) 0.0159(9) 0.0021(8) 0.0031(8) 0.0038(9)
C16 0.0373(15) 0.0267(15) 0.0262(11) -0.0006(10) 0.0017(11) -0.0113(12)
C17 0.0267(14) 0.0273(14) 0.0226(11) -0.0018(9) 0.0040(10) -0.0087(12)
C18 0.0172(12) 0.0187(12) 0.0161(10) 0.0009(8) 0.0061(9) -0.0003(10)
C21 0.0174(12) 0.0170(11) 0.0152(9) 0.0065(8) 0.0084(9) 0.0034(10)
C22 0.0181(12) 0.0231(13) 0.0183(10) 0.0100(9) 0.0070(9) 0.0024(10)
C23 0.0160(11) 0.0340(14) 0.0284(12) 0.0159(11) 0.0071(10) 0.0046(12)
C24 0.0260(14) 0.0251(14) 0.0410(14) 0.0132(11) 0.0183(12) 0.0126(12)
C25 0.0327(15) 0.0198(13) 0.0354(13) 0.0022(10) 0.0178(12) 0.0029(11)
C26 0.0233(13) 0.0189(12) 0.0200(10) 0.0050(8) 0.0101(10) 0.0010(10)
C27 0.0242(14) 0.0363(16) 0.0248(11) -0.0016(11) 0.0067(11) -0.0071(12)
C28 0.0284(15) 0.0225(13) 0.0305(12) -0.0058(10) 0.0077(11) -0.0012(11)
C30 0.0170(12) 0.0214(12) 0.0182(10) -0.0039(9) 0.0058(9) -0.0021(10)
C31 0.0327(16) 0.0453(18) 0.0394(14) -0.0244(13) 0.0209(13) -0.0044(14)
N1 0.0139(9) 0.0154(10) 0.0118(7) 0.0002(7) 0.0054(7) -0.0007(8)
N9 0.0185(10) 0.0138(9) 0.0143(8) 0.0029(7) 0.0074(7) 0.0031(8)
N20 0.0183(10) 0.0159(10) 0.0141(8) 0.0022(7) 0.0067(7) 0.0030(8)
N29 0.0189(10) 0.0153(10) 0.0148(8) 0.0036(7) 0.0047(8) 0.0022(8)
Ni1 0.01605(14) 0.01415(14) 0.01136(11) 0.00182(11) 0.00700(9) 0.00255(13)
O8 0.0308(10) 0.0237(9) 0.0212(7) 0.0074(7) 0.0118(7) 0.0119(8)
O19 0.0277(10) 0.0286(10) 0.0189(7) 0.0102(7) 0.0105(7) 0.0076(8)

loop_
_atom_type_symbol
_atom_type_description
_atom_type_scat_dispersion_real
_atom_type_scat_dispersion_imag
_atom_type_scat_source
C C 0.0033 0.0016 'International Tables Vol C Tables 4.2.6.8 and 6.1.1.4'
H H 0.0000 0.0000 'International Tables Vol C Tables 4.2.6.8 and 6.1.1.4'
N N 0.0061 0.0033 'International Tables Vol C Tables 4.2.6.8 and 6.1.1.4'
Ni Ni 0.3393 1.1124 'International Tables Vol C Tables 4.2.6.8 and 6.1.1.4'
O O 0.0106 0.0060 'International Tables Vol C Tables 4.2.6.8 and 6.1.1.4'

loop_
_geom_angle_atom_site_label_1
_geom_angle_atom_site_label_2
_geom_angle_atom_site_label_3
_geom_angle
C3 C2 C18 128.78(19)
N1 C2 C3 119.3(2)
N1 C2 C18 111.92(17)
C2 C3 H3 120.7
C2 C3 C4 118.69(19)
C4 C3 H3 120.7
C3 C4 H4 119.7
C3 C4 C5 120.5(2)
C5 C4 H4 119.7
C4 C5 H5 120.9
C6 C5 C4 118.3(2)
C6 C5 H5 120.9
C5 C6 C7 128.3(2)
N1 C6 C5 119.88(19)
N1 C6 C7 111.82(18)
N9 C7 C6 109.68(18)
O8 C7 C6 121.9(2)
O8 C7 N9 128.41(19)
C11 C10 N9 118.37(19)
C15 C10 C11 120.87(19)
C15 C10 N9 120.41(18)
C10 C11 C16 120.7(2)
C12 C11 C10 118.5(2)
C12 C11 C16 120.8(2)
C11 C12 H12 119.5
C13 C12 C11 120.9(2)
C13 C12 H12 119.5
C12 C13 H13 120.0
C12 C13 C14 120.0(2)
C14 C13 H13 120.0
C13 C14 H14 119.6
C13 C14 C15 120.9(2)
C15 C14 H14 119.6
C10 C15 C17 120.97(19)
C14 C15 C10 118.7(2)
C14 C15 C17 120.3(2)
C11 C16 H16A 109.5
C11 C16 H16B 109.5
C11 C16 H16C 109.5
H16A C16 H16B 109.5
H16A C16 H16C 109.5
H16B C16 H16C 109.5
C15 C17 H17A 109.5
C15 C17 H17B 109.5
C15 C17 H17C 109.5
H17A C17 H17B 109.5
H17A C17 H17C 109.5
H17B C17 H17C 109.5
N20 C18 C2 110.17(18)
O19 C18 C2 122.19(19)
O19 C18 N20 127.6(2)
C22 C21 C26 121.2(2)
C22 C21 N20 119.6(2)
C26 C21 N20 119.0(2)
C21 C22 C27 120.3(2)
C23 C22 C21 118.2(2)
C23 C22 C27 121.4(2)
C22 C23 H23 119.2
C24 C23 C22 121.6(3)
C24 C23 H23 119.2
C23 C24 H24 120.2
C23 C24 C25 119.6(2)
C25 C24 H24 120.2
C24 C25 H25 119.6
C24 C25 C26 120.9(2)
C26 C25 H25 119.6
C21 C26 C28 121.0(2)
C25 C26 C21 118.5(2)
C25 C26 C28 120.5(2)
C22 C27 H27A 109.5
C22 C27 H27B 109.5
C22 C27 H27C 109.5
H27A C27 H27B 109.5
H27A C27 H27C 109.5
H27B C27 H27C 109.5
C26 C28 H28A 109.5
C26 C28 H28B 109.5
C26 C28 H28C 109.5
H28A C28 H28B 109.5
H28A C28 H28C 109.5
H28B C28 H28C 109.5
N29 C30 C31 178.2(3)
C30 C31 H31A 109.5
C30 C31 H31B 109.5
C30 C31 H31C 109.5
H31A C31 H31B 109.5
H31A C31 H31C 109.5
H31B C31 H31C 109.5
C2 N1 Ni1 118.19(15)
C6 N1 C2 123.34(18)
C6 N1 Ni1 118.47(14)
C7 N9 C10 120.77(17)
C7 N9 Ni1 116.40(13)
C10 N9 Ni1 122.75(14)
C18 N20 C21 120.59(17)
C18 N20 Ni1 116.21(15)
C21 N20 Ni1 122.70(13)
C30 N29 Ni1 175.7(2)
N1 Ni1 N9 83.62(8)
N1 Ni1 N20 83.37(8)
N1 Ni1 N29 179.33(8)
N9 Ni1 N20 166.98(8)
N29 Ni1 N9 96.77(7)
N29 Ni1 N20 96.25(8)

loop_
_geom_bond_atom_site_label_1
_geom_bond_atom_site_label_2
_geom_bond_distance
C2 C3 1.383(3)
C2 C18 1.498(3)
C2 N1 1.343(2)
C3 H3 0.9500
C3 C4 1.389(3)
C4 H4 0.9500
C4 C5 1.397(3)
C5 H5 0.9500
C5 C6 1.379(3)
C6 C7 1.516(3)
C6 N1 1.336(3)
C7 N9 1.354(3)
C7 O8 1.224(3)
C10 C11 1.402(3)
C10 C15 1.399(3)
C10 N9 1.432(2)
C11 C12 1.396(3)
C11 C16 1.497(3)
C12 H12 0.9500
C12 C13 1.379(4)
C13 H13 0.9500
C13 C14 1.383(3)
C14 H14 0.9500
C14 C15 1.392(3)
C15 C17 1.509(3)
C16 H16A 0.9800
C16 H16B 0.9800
C16 H16C 0.9800
C17 H17A 0.9800
C17 H17B 0.9800
C17 H17C 0.9800
C18 N20 1.349(3)
C18 O19 1.240(2)
C21 C22 1.403(3)
C21 C26 1.403(3)
C21 N20 1.424(3)
C22 C23 1.390(3)
C22 C27 1.505(3)
C23 H23 0.9500
C23 C24 1.383(4)
C24 H24 0.9500
C24 C25 1.386(4)
C25 H25 0.9500
C25 C26 1.397(3)
C26 C28 1.503(3)
C27 H27A 0.9800
C27 H27B 0.9800
C27 H27C 0.9800
C28 H28A 0.9800
C28 H28B 0.9800
C28 H28C 0.9800
C30 C31 1.450(3)
C30 N29 1.129(3)
C31 H31A 0.9800
C31 H31B 0.9800
C31 H31C 0.9800
N1 Ni1 1.8132(17)
N9 Ni1 1.8887(17)
N20 Ni1 1.8918(17)
N29 Ni1 1.8545(18)

loop_
_geom_hbond_atom_site_label_D
_geom_hbond_atom_site_label_H
_geom_hbond_atom_site_label_A
_geom_hbond_distance_DH
_geom_hbond_distance_HA
_geom_hbond_distance_DA
_geom_hbond_angle_DHA
_geom_hbond_site_symmetry_A
C31 H31A O19 0.98 2.34 3.261(3) 157 4_576

loop_
_geom_torsion_atom_site_label_1
_geom_torsion_atom_site_label_2
_geom_torsion_atom_site_label_3
_geom_torsion_atom_site_label_4
_geom_torsion
C2 C3 C4 C5 -0.3(3)
C2 C18 N20 C21 -176.01(19)
C2 C18 N20 Ni1 -3.9(2)
C2 N1 Ni1 N9 178.49(17)
C2 N1 Ni1 N20 -1.91(16)
C3 C2 C18 N20 -178.6(2)
C3 C2 C18 O19 1.2(4)
C3 C2 N1 C6 0.4(3)
C3 C2 N1 Ni1 -178.86(16)
C3 C4 C5 C6 1.5(3)
C4 C5 C6 C7 178.1(2)
C4 C5 C6 N1 -1.8(3)
C5 C6 C7 N9 -179.1(2)
C5 C6 C7 O8 0.6(4)
C5 C6 N1 C2 0.8(3)
C5 C6 N1 Ni1 -179.91(16)
C6 C7 N9 C10 -178.27(18)
C6 C7 N9 Ni1 -1.4(2)
C6 N1 Ni1 N9 -0.80(16)
C6 N1 Ni1 N20 178.80(17)
C7 C6 N1 C2 -179.03(19)
C7 C6 N1 Ni1 0.2(2)
C7 N9 Ni1 N1 1.28(16)
C7 N9 Ni1 N20 -0.5(5)
C7 N9 Ni1 N29 -179.28(16)
C10 C11 C12 C13 1.1(3)
C10 N9 Ni1 N1 178.08(18)
C10 N9 Ni1 N20 176.3(3)
C10 N9 Ni1 N29 -2.48(18)
C11 C10 C15 C14 3.1(3)
C11 C10 C15 C17 -176.4(2)
C11 C10 N9 C7 105.4(2)
C11 C10 N9 Ni1 -71.3(2)
C11 C12 C13 C14 1.6(4)
C12 C13 C14 C15 -2.0(4)
C13 C14 C15 C10 -0.4(3)
C13 C14 C15 C17 179.2(2)
C15 C10 C11 C12 -3.5(3)
C15 C10 C11 C16 176.9(2)
C15 C10 N9 C7 -81.3(3)
C15 C10 N9 Ni1 102.1(2)
C16 C11 C12 C13 -179.3(2)
C18 C2 C3 C4 -179.6(2)
C18 C2 N1 C6 179.51(19)
C18 C2 N1 Ni1 0.3(2)
C18 N20 Ni1 N1 3.39(16)
C18 N20 Ni1 N9 5.2(5)
C18 N20 Ni1 N29 -176.05(16)
C21 C22 C23 C24 1.9(3)
C21 N20 Ni1 N1 175.28(18)
C21 N20 Ni1 N9 177.1(3)
C21 N20 Ni1 N29 -4.16(19)
C22 C21 C26 C25 1.0(3)
C22 C21 C26 C28 -179.8(2)
C22 C21 N20 C18 77.4(3)
C22 C21 N20 Ni1 -94.1(2)
C22 C23 C24 C25 0.2(3)
C23 C24 C25 C26 -1.8(4)
C24 C25 C26 C21 1.2(3)
C24 C25 C26 C28 -178.0(2)
C26 C21 C22 C23 -2.5(3)
C26 C21 C22 C27 176.67(19)
C26 C21 N20 C18 -108.2(2)
C26 C21 N20 Ni1 80.2(2)
C27 C22 C23 C24 -177.3(2)
N1 C2 C3 C4 -0.6(3)
N1 C2 C18 N20 2.4(3)
N1 C2 C18 O19 -177.8(2)
N1 C6 C7 N9 0.8(3)
N1 C6 C7 O8 -179.6(2)
N9 C10 C11 C12 169.8(2)
N9 C10 C11 C16 -9.8(3)
N9 C10 C15 C14 -170.02(19)
N9 C10 C15 C17 10.4(3)
N20 C21 C22 C23 171.70(18)
N20 C21 C22 C27 -9.1(3)
N20 C21 C26 C25 -173.26(19)
N20 C21 C26 C28 6.0(3)
O8 C7 N9 C10 2.1(4)
O8 C7 N9 Ni1 179.0(2)
O19 C18 N20 C21 4.1(4)
O19 C18 N20 Ni1 176.2(2)
